data_4337451
loop_
_publ_author_name
'Scharf, Adam'
'Goldberg, Israel'
'Vigalok, Arkadi'

_publ_section_title
;
 Room temperature rapid functionalization of E-H bonds (E = O, N, S) via
 the metal-ligand cooperation mechanism.
;
_journal_issue 1
_journal_name_full 'Inorganic chemistry'
_journal_page_first 12
_journal_page_last 14
_journal_paper_doi 10.1021/ic402315a
_journal_volume 53
_journal_year 2014
_chemical_formula_moiety 'C26 H34 F N P Pd S, I'
_chemical_formula_sum 'C26 H34 F I N P Pd S'
_chemical_formula_weight 675.87
_chemical_name_systematic
; 
 ? 
;
_space_group_IT_number 2
_symmetry_cell_setting triclinic
_symmetry_space_group_name_Hall '-P 1'
_symmetry_space_group_name_H-M 'P -1'
_atom_sites_solution_hydrogens geom
_atom_sites_solution_primary direct
_atom_sites_solution_secondary difmap
_audit_creation_method SHELXL-97
_cell_angle_alpha 69.022(2)
_cell_angle_beta 77.424(2)
_cell_angle_gamma 72.829(2)
_cell_formula_units_Z 2
_cell_length_a 8.7535(4)
_cell_length_b 11.5398(5)
_cell_length_c 15.0375(7)
_cell_measurement_reflns_used 6714
_cell_measurement_temperature 110(2)
_cell_measurement_theta_max 28.42
_cell_measurement_theta_min 1.95
_cell_volume 1344.36(11)
_computing_cell_refinement 'Saint, Bruker-AXS'
_computing_data_collection 'Apex2, Bruker-AXS'
_computing_data_reduction 'Saint, Bruker-AXS'
_computing_structure_refinement 'SHELXL-97 (Sheldrick, 2008)'
_computing_structure_solution 'SHELXS-97 (Sheldrick, 2008)'
_diffrn_ambient_temperature 110(2)
_diffrn_detector_area_resol_mean 1.75
_diffrn_measured_fraction_theta_full 0.991
_diffrn_measured_fraction_theta_max 0.991
_diffrn_measurement_device_type 'ApexDuo, Bruker-AXS'
_diffrn_measurement_method '1 deg. \f and \w scans'
_diffrn_radiation_monochromator graphite
_diffrn_radiation_source 'fine-focus sealed tube'
_diffrn_radiation_type MoK\a
_diffrn_radiation_wavelength 0.71073
_diffrn_reflns_av_R_equivalents 0.0258
_diffrn_reflns_av_sigmaI/netI 0.0293
_diffrn_reflns_limit_h_max 11
_diffrn_reflns_limit_h_min -10
_diffrn_reflns_limit_k_max 15
_diffrn_reflns_limit_k_min -15
_diffrn_reflns_limit_l_max 20
_diffrn_reflns_limit_l_min -19
_diffrn_reflns_number 24627
_diffrn_reflns_theta_full 28.42
_diffrn_reflns_theta_max 28.42
_diffrn_reflns_theta_min 1.95
_diffrn_standards_number 0
_exptl_absorpt_coefficient_mu 1.997
_exptl_absorpt_correction_T_max 0.7151
_exptl_absorpt_correction_T_min 0.6351
_exptl_absorpt_correction_type multi-scan
_exptl_absorpt_process_details 'Apex2, Bruker-AXS'
_exptl_crystal_colour yellow
_exptl_crystal_density_diffrn 1.670
_exptl_crystal_density_method 'not measured'
_exptl_crystal_description chunk
_exptl_crystal_F_000 672
_exptl_crystal_size_max 0.25
_exptl_crystal_size_mid 0.20
_exptl_crystal_size_min 0.18
_refine_diff_density_max 2.180
_refine_diff_density_min -2.395
_refine_diff_density_rms 0.175
_refine_ls_extinction_method none
_refine_ls_goodness_of_fit_ref 1.023
_refine_ls_hydrogen_treatment constr
_refine_ls_matrix_type full
_refine_ls_number_parameters 300
_refine_ls_number_reflns 6714
_refine_ls_number_restraints 0
_refine_ls_restrained_S_all 1.023
_refine_ls_R_factor_all 0.0664
_refine_ls_R_factor_gt 0.0559
_refine_ls_shift/su_max 0.047
_refine_ls_shift/su_mean 0.005
_refine_ls_structure_factor_coef Fsqd
_refine_ls_weighting_details 'calc w=1/[\s^2^(Fo^2^)+(0.0554P)^2^+3.4137P] where P=(Fo^2^+2Fc^2^)/3'
_refine_ls_weighting_scheme calc
_refine_ls_wR_factor_gt 0.1387
_refine_ls_wR_factor_ref 0.1473
_reflns_number_gt 5781
_reflns_number_total 6714
_reflns_threshold_expression >2sigma(I)
_cod_data_source_file ic402315a_si_004.cif
_cod_data_source_block ar95
_cod_database_code 4337451
_exptl_special_detail
; 
 ? 
;

loop_
_symmetry_equiv_pos_as_xyz
'x, y, z'
'-x, -y, -z'

loop_
_atom_site_label
_atom_site_type_symbol
_atom_site_fract_x
_atom_site_fract_y
_atom_site_fract_z
_atom_site_U_iso_or_equiv
_atom_site_adp_type
_atom_site_occupancy
_atom_site_symmetry_multiplicity
_atom_site_calc_flag
_atom_site_refinement_flags
Pd1 Pd 0.69657(5) 0.21460(4) 0.26058(3) 0.02069(12) Uani 1 1 d .
I1 I 0.20893(9) -0.29956(7) 0.39162(7) 0.03638(19) Uani 0.80 1 d P
I1' I 0.2130(4) -0.2709(3) 0.3503(2) 0.0340(7) Uani 0.20 1 d P
S1 S 0.62623(17) 0.02226(13) 0.29030(11) 0.0283(3) Uani 1 1 d .
P1 P 0.71570(15) 0.41136(12) 0.25040(9) 0.0193(3) Uani 1 1 d .
N1 N 0.5135(5) 0.2390(4) 0.3705(3) 0.0154(7) Uani 1 1 d .
F1A F 1.2876(10) -0.0162(10) 0.0126(6) 0.085(3) Uani 0.70 1 d P
F1B F 1.178(2) 0.0884(18) -0.0725(16) 0.088(8) Uani 0.30 1 d P
C1 C 0.2587(6) 0.2717(5) 0.5136(4) 0.0282(12) Uani 1 1 d .
H1 H 0.1702 0.2849 0.5612 0.034 Uiso 1 1 calc R
C2 C 0.3598(7) 0.3534(5) 0.4789(4) 0.0288(12) Uani 1 1 d .
H2 H 0.3440 0.4217 0.5037 0.035 Uiso 1 1 calc R
C3 C 0.4877(6) 0.3346(4) 0.4058(4) 0.0185(9) Uani 1 1 d .
C4 C 0.8886(5) 0.1636(4) 0.1641(3) 0.059(3) Uani 1 1 d G
C5 C 0.8993(6) 0.2039(5) 0.0645(3) 0.100(5) Uani 1 1 d G
H5 H 0.8173 0.2714 0.0328 0.119 Uiso 1 1 calc R
C6 C 1.0300(8) 0.1455(6) 0.0114(3) 0.104(5) Uani 1 1 d G
H6 H 1.0373 0.1731 -0.0566 0.125 Uiso 1 1 calc R
C7 C 1.1500(7) 0.0468(5) 0.0579(5) 0.099(5) Uani 1 1 d G
C8 C 1.1393(6) 0.0065(5) 0.1574(5) 0.103(5) Uani 1 1 d G
H8 H 1.2213 -0.0610 0.1892 0.123 Uiso 1 1 calc R
C9 C 1.0086(6) 0.0649(4) 0.2105(4) 0.069(3) Uani 1 1 d G
H9 H 1.0013 0.0373 0.2786 0.083 Uiso 1 1 calc R
C10 C 0.6559(8) 0.5258(5) 0.0623(5) 0.079(4) Uani 1 1 d G
H10A H 0.5803 0.5823 0.0165 0.118 Uiso 1 1 calc R
H10B H 0.6672 0.4368 0.0672 0.118 Uiso 1 1 calc R
H10C H 0.7612 0.5469 0.0402 0.118 Uiso 1 1 calc R
C11 C 0.2217(6) -0.0204(5) 0.4781(4) 0.0227(10) Uani 1 1 d .
H11 H 0.1542 -0.0788 0.5009 0.027 Uiso 1 1 calc R
C12 C 0.1882(6) 0.0793(5) 0.5126(4) 0.0227(10) Uani 1 1 d .
H12 H 0.0983 0.0894 0.5600 0.027 Uiso 1 1 calc R
C13 C 0.2862(6) 0.1684(5) 0.4785(4) 0.0188(9) Uani 1 1 d .
C14 C 0.4173(5) 0.1530(4) 0.4073(3) 0.0155(9) Uani 1 1 d .
C15 C 0.4515(6) 0.0481(4) 0.3731(3) 0.0174(9) Uani 1 1 d .
C16 C 0.3551(6) -0.0381(5) 0.4090(4) 0.0207(10) Uani 1 1 d .
H16 H 0.3793 -0.1097 0.3868 0.025 Uiso 1 1 calc R
C17 C 0.5378(11) 0.0385(9) 0.1863(5) 0.057(3) Uani 1 1 d .
H17A H 0.6260 0.0247 0.1346 0.068 Uiso 1 1 calc R
H17B H 0.4794 -0.0297 0.2039 0.068 Uiso 1 1 calc R
C18 C 0.4249(15) 0.1640(9) 0.1481(6) 0.076(4) Uani 1 1 d .
H18A H 0.3421 0.1823 0.2000 0.114 Uiso 1 1 calc R
H18B H 0.3736 0.1613 0.0973 0.114 Uiso 1 1 calc R
H18C H 0.4847 0.2312 0.1218 0.114 Uiso 1 1 calc R
C19 C 0.6018(6) 0.4210(5) 0.3669(4) 0.0209(10) Uani 1 1 d .
H19A H 0.6785 0.3978 0.4136 0.025 Uiso 1 1 calc R
H19B H 0.5400 0.5103 0.3595 0.025 Uiso 1 1 calc R
C20 C 0.5928(7) 0.5434(6) 0.1597(5) 0.0402(17) Uani 1 1 d .
C21 C 0.4202(7) 0.5231(7) 0.1858(5) 0.0394(16) Uani 1 1 d .
H21A H 0.3712 0.5419 0.2457 0.059 Uiso 1 1 calc R
H21B H 0.4239 0.4341 0.1940 0.059 Uiso 1 1 calc R
H21C H 0.3557 0.5802 0.1342 0.059 Uiso 1 1 calc R
C22 C 0.5877(9) 0.6769(7) 0.1604(8) 0.072(3) Uani 1 1 d .
H22A H 0.5133 0.7411 0.1165 0.108 Uiso 1 1 calc R
H22B H 0.6958 0.6929 0.1396 0.108 Uiso 1 1 calc R
H22C H 0.5507 0.6822 0.2255 0.108 Uiso 1 1 calc R
C23 C 0.9163(6) 0.4372(5) 0.2509(4) 0.0262(11) Uani 1 1 d .
C24 C 1.0095(7) 0.4605(6) 0.1507(5) 0.0364(14) Uani 1 1 d .
H24A H 1.1182 0.4658 0.1528 0.055 Uiso 1 1 calc R
H24B H 0.9536 0.5408 0.1074 0.055 Uiso 1 1 calc R
H24C H 1.0166 0.3898 0.1271 0.055 Uiso 1 1 calc R
C25 C 0.9030(8) 0.5470(7) 0.2902(6) 0.0454(17) Uani 1 1 d .
H25A H 0.8487 0.5275 0.3562 0.068 Uiso 1 1 calc R
H25B H 0.8407 0.6269 0.2500 0.068 Uiso 1 1 calc R
H25C H 1.0112 0.5561 0.2893 0.068 Uiso 1 1 calc R
C26 C 1.0058(7) 0.3130(6) 0.3182(4) 0.0324(13) Uani 1 1 d .
H26A H 1.0115 0.2415 0.2961 0.049 Uiso 1 1 calc R
H26B H 0.9482 0.2989 0.3834 0.049 Uiso 1 1 calc R
H26C H 1.1152 0.3190 0.3184 0.049 Uiso 1 1 calc R

loop_
_atom_site_aniso_label
_atom_site_aniso_U_11
_atom_site_aniso_U_22
_atom_site_aniso_U_33
_atom_site_aniso_U_23
_atom_site_aniso_U_13
_atom_site_aniso_U_12
Pd1 0.0239(2) 0.0243(2) 0.01824(19) -0.00766(14) 0.00453(14) -0.01605(15)
I1 0.0237(3) 0.0302(4) 0.0615(5) -0.0270(4) 0.0001(4) -0.0039(2)
I1' 0.0373(13) 0.0321(14) 0.0342(14) -0.0124(12) -0.0019(13) -0.0101(10)
S1 0.0295(7) 0.0286(7) 0.0337(7) -0.0182(6) 0.0117(6) -0.0180(5)
P1 0.0160(6) 0.0177(6) 0.0230(6) 0.0016(5) -0.0059(5) -0.0095(4)
N1 0.0135(17) 0.0137(17) 0.0174(19) -0.0010(14) -0.0035(14) -0.0049(14)
F1A 0.069(5) 0.132(8) 0.066(5) -0.066(6) 0.033(4) -0.027(5)
F1B 0.072(11) 0.088(12) 0.076(17) -0.027(14) 0.030(13) -0.012(10)
C1 0.020(2) 0.028(3) 0.041(3) -0.019(2) 0.007(2) -0.010(2)
C2 0.023(3) 0.027(3) 0.042(3) -0.020(2) 0.005(2) -0.010(2)
C3 0.014(2) 0.015(2) 0.025(2) -0.0032(18) -0.0033(18) -0.0051(16)
C4 0.075(6) 0.073(5) 0.059(5) -0.048(4) 0.041(4) -0.062(5)
C5 0.181(13) 0.099(8) 0.052(5) -0.042(6) 0.057(7) -0.110(9)
C6 0.169(13) 0.116(10) 0.066(6) -0.053(7) 0.070(8) -0.123(10)
C7 0.105(9) 0.139(12) 0.097(9) -0.076(9) 0.053(7) -0.091(9)
C8 0.057(6) 0.144(11) 0.156(12) -0.118(11) 0.051(7) -0.053(7)
C9 0.036(4) 0.087(7) 0.113(8) -0.076(7) 0.027(5) -0.027(4)
C10 0.034(4) 0.128(9) 0.030(4) 0.024(5) -0.013(3) -0.009(5)
C11 0.017(2) 0.017(2) 0.031(3) 0.0006(19) -0.0050(19) -0.0090(18)
C12 0.013(2) 0.023(2) 0.028(3) -0.004(2) 0.0001(19) -0.0067(18)
C13 0.015(2) 0.018(2) 0.023(2) -0.0037(18) -0.0010(18) -0.0071(17)
C14 0.013(2) 0.014(2) 0.016(2) 0.0006(16) -0.0044(16) -0.0043(16)
C15 0.016(2) 0.016(2) 0.018(2) -0.0008(17) -0.0031(17) -0.0065(17)
C16 0.018(2) 0.016(2) 0.028(3) -0.0028(19) -0.0052(19) -0.0077(17)
C17 0.083(6) 0.090(6) 0.032(4) -0.040(4) 0.025(4) -0.069(5)
C18 0.147(10) 0.079(6) 0.029(4) 0.015(4) -0.036(5) -0.087(7)
C19 0.017(2) 0.018(2) 0.030(3) -0.0073(19) -0.0025(19) -0.0084(17)
C20 0.022(3) 0.039(3) 0.039(3) 0.018(3) -0.008(2) -0.012(2)
C21 0.020(3) 0.050(4) 0.036(3) 0.007(3) -0.013(2) -0.011(3)
C22 0.030(3) 0.027(3) 0.118(8) 0.031(4) -0.013(4) -0.013(3)
C23 0.016(2) 0.028(3) 0.038(3) -0.010(2) -0.005(2) -0.0105(19)
C24 0.023(3) 0.039(3) 0.045(4) -0.005(3) 0.001(2) -0.019(2)
C25 0.032(3) 0.049(4) 0.073(5) -0.034(4) 0.003(3) -0.025(3)
C26 0.019(2) 0.046(3) 0.034(3) -0.015(3) -0.011(2) -0.003(2)

loop_
_atom_type_symbol
_atom_type_description
_atom_type_scat_dispersion_real
_atom_type_scat_dispersion_imag
_atom_type_scat_source
C C 0.0033 0.0016 'International Tables Vol C Tables 4.2.6.8 and 6.1.1.4'
H H 0.0000 0.0000 'International Tables Vol C Tables 4.2.6.8 and 6.1.1.4'
N N 0.0061 0.0033 'International Tables Vol C Tables 4.2.6.8 and 6.1.1.4'
F F 0.0171 0.0103 'International Tables Vol C Tables 4.2.6.8 and 6.1.1.4'
P P 0.1023 0.0942 'International Tables Vol C Tables 4.2.6.8 and 6.1.1.4'
S S 0.1246 0.1234 'International Tables Vol C Tables 4.2.6.8 and 6.1.1.4'
Pd Pd -0.9988 1.0072 'International Tables Vol C Tables 4.2.6.8 and 6.1.1.4'
I I -0.4742 1.8119 'International Tables Vol C Tables 4.2.6.8 and 6.1.1.4'

loop_
_geom_angle_atom_site_label_1
_geom_angle_atom_site_label_2
_geom_angle_atom_site_label_3
_geom_angle
C4 Pd1 N1 171.71(17)
C4 Pd1 P1 102.22(12)
N1 Pd1 P1 83.89(11)
C4 Pd1 S1 89.46(12)
N1 Pd1 S1 84.66(11)
P1 Pd1 S1 168.20(5)
C15 S1 C17 101.3(3)
C15 S1 Pd1 97.28(16)
C17 S1 Pd1 106.9(3)
C19 P1 C23 104.8(2)
C19 P1 C20 104.1(3)
C23 P1 C20 113.8(3)
C19 P1 Pd1 99.22(16)
C23 P1 Pd1 119.54(18)
C20 P1 Pd1 112.6(2)
C3 N1 C14 119.9(4)
C3 N1 Pd1 121.8(3)
C14 N1 Pd1 118.4(3)
F1B F1A C7 72.9(7)
F1A F1B C7 46.7(8)
C2 C1 C13 119.9(5)
C2 C1 H1 120.0
C13 C1 H1 120.0
C1 C2 C3 119.1(5)
C1 C2 H2 120.4
C3 C2 H2 120.4
N1 C3 C2 121.7(4)
N1 C3 C19 117.6(4)
C2 C3 C19 120.7(5)
C5 C4 C9 120.0
C5 C4 Pd1 128.1(4)
C9 C4 Pd1 111.36(18)
C6 C5 C4 120.0
C6 C5 H5 120.0
C4 C5 H5 120.0
C5 C6 C7 120.0
C5 C6 H6 120.0
C7 C6 H6 120.0
F1B C7 C8 175.2(7)
F1B C7 C6 64.7(7)
C8 C7 C6 120.0
F1B C7 F1A 60.5(7)
C8 C7 F1A 114.8(6)
C6 C7 F1A 125.2(6)
C9 C8 C7 120.0
C9 C8 H8 120.0
C7 C8 H8 120.0
C8 C9 C4 120.0
C8 C9 H9 120.0
C4 C9 H9 120.0
C20 C10 H10A 109.5
C20 C10 H10B 109.4
H10A C10 H10B 109.5
C20 C10 H10C 109.5
H10A C10 H10C 109.5
H10B C10 H10C 109.5
C12 C11 C16 120.6(5)
C12 C11 H11 119.7
C16 C11 H11 119.7
C11 C12 C13 120.6(5)
C11 C12 H12 119.7
C13 C12 H12 119.7
C14 C13 C1 118.3(4)
C14 C13 C12 118.9(5)
C1 C13 C12 122.7(5)
N1 C14 C13 121.0(4)
N1 C14 C15 119.3(4)
C13 C14 C15 119.7(4)
C16 C15 C14 119.8(4)
C16 C15 S1 120.6(4)
C14 C15 S1 119.5(3)
C15 C16 C11 120.3(5)
C15 C16 H16 119.8
C11 C16 H16 119.8
C18 C17 S1 114.8(5)
C18 C17 H17A 108.6
S1 C17 H17A 108.6
C18 C17 H17B 108.6
S1 C17 H17B 108.6
H17A C17 H17B 107.6
C17 C18 H18A 109.5
C17 C18 H18B 109.5
H18A C18 H18B 109.5
C17 C18 H18C 109.5
H18A C18 H18C 109.5
H18B C18 H18C 109.5
C3 C19 P1 112.6(4)
C3 C19 H19A 109.1
P1 C19 H19A 109.1
C3 C19 H19B 109.1
P1 C19 H19B 109.1
H19A C19 H19B 107.8
C22 C20 C21 109.0(6)
C22 C20 C10 112.7(6)
C21 C20 C10 107.1(6)
C22 C20 P1 113.3(6)
C21 C20 P1 106.3(4)
C10 C20 P1 108.2(4)
C20 C21 H21A 109.5
C20 C21 H21B 109.5
H21A C21 H21B 109.5
C20 C21 H21C 109.5
H21A C21 H21C 109.5
H21B C21 H21C 109.5
C20 C22 H22A 109.5
C20 C22 H22B 109.5
H22A C22 H22B 109.5
C20 C22 H22C 109.5
H22A C22 H22C 109.5
H22B C22 H22C 109.5
C24 C23 C26 109.1(5)
C24 C23 C25 110.8(5)
C26 C23 C25 108.2(5)
C24 C23 P1 110.1(4)
C26 C23 P1 105.7(4)
C25 C23 P1 112.8(4)
C23 C24 H24A 109.5
C23 C24 H24B 109.5
H24A C24 H24B 109.5
C23 C24 H24C 109.5
H24A C24 H24C 109.5
H24B C24 H24C 109.5
C23 C25 H25A 109.5
C23 C25 H25B 109.5
H25A C25 H25B 109.5
C23 C25 H25C 109.5
H25A C25 H25C 109.5
H25B C25 H25C 109.5
C23 C26 H26A 109.5
C23 C26 H26B 109.5
H26A C26 H26B 109.5
C23 C26 H26C 109.5
H26A C26 H26C 109.5
H26B C26 H26C 109.5

loop_
_geom_bond_atom_site_label_1
_geom_bond_atom_site_label_2
_geom_bond_distance
Pd1 C4 2.060(3)
Pd1 N1 2.072(4)
Pd1 P1 2.2741(13)
Pd1 S1 2.3414(13)
I1 I1' 0.589(2)
S1 C15 1.774(5)
S1 C17 1.819(8)
P1 C19 1.841(5)
P1 C23 1.868(5)
P1 C20 1.877(6)
N1 C3 1.330(6)
N1 C14 1.378(6)
F1A F1B 1.66(3)
F1A C7 1.387(8)
F1B C7 1.82(2)
C1 C2 1.372(7)
C1 C13 1.408(7)
C1 H1 0.9500
C2 C3 1.414(7)
C2 H2 0.9500
C3 C19 1.500(6)
C4 C5 1.3900
C4 C9 1.3900
C5 C6 1.3900
C5 H5 0.9500
C6 C7 1.3900
C6 H6 0.9500
C7 C8 1.3900
C8 C9 1.3900
C8 H8 0.9500
C9 H9 0.9500
C10 C20 1.512(11)
C10 H10A 0.9800
C10 H10B 0.9800
C10 H10C 0.9800
C11 C12 1.356(8)
C11 C16 1.402(7)
C11 H11 0.9500
C12 C13 1.417(7)
C12 H12 0.9500
C13 C14 1.405(7)
C14 C15 1.409(7)
C15 C16 1.380(6)
C16 H16 0.9500
C17 C18 1.487(14)
C17 H17A 0.9900
C17 H17B 0.9900
C18 H18A 0.9800
C18 H18B 0.9800
C18 H18C 0.9800
C19 H19A 0.9900
C19 H19B 0.9900
C20 C22 1.532(12)
C20 C21 1.542(8)
C21 H21A 0.9800
C21 H21B 0.9800
C21 H21C 0.9800
C22 H22A 0.9800
C22 H22B 0.9800
C22 H22C 0.9800
C23 C24 1.521(8)
C23 C26 1.529(8)
C23 C25 1.544(8)
C24 H24A 0.9800
C24 H24B 0.9800
C24 H24C 0.9800
C25 H25A 0.9800
C25 H25B 0.9800
C25 H25C 0.9800
C26 H26A 0.9800
C26 H26B 0.9800
C26 H26C 0.9800
